data_4135355
loop_
_publ_author_name
'Braconi, Elena'
'G\"otzinger, Alissa C'
'Cramer, Nicolai'

_publ_section_title
;
 Enantioselective Iron-Catalyzed Cross-[4+4]-Cycloaddition of 1,3-Dienes
 Provides Chiral Cyclooctadienes.
;
_journal_issue 47
_journal_name_full 'Journal of the American Chemical Society'
_journal_page_first 19819
_journal_page_last 19824
_journal_paper_doi 10.1021/jacs.0c09486
_journal_volume 142
_journal_year 2020
_chemical_absolute_configuration rmad
_chemical_formula_moiety 'C14 H28 Cl2 Fe N2'
_chemical_formula_sum 'C14 H28 Cl2 Fe N2'
_chemical_formula_weight 351.13
_space_group_crystal_system orthorhombic
_space_group_IT_number 19
_space_group_name_Hall 'P 2ac 2ab'
_space_group_name_H-M_alt 'P 21 21 21'
_atom_sites_solution_hydrogens geom
_atom_sites_solution_primary dual
_atom_sites_solution_secondary difmap
_audit_creation_method SHELXL-2018/3
_cell_angle_alpha 90
_cell_angle_beta 90
_cell_angle_gamma 90
_cell_formula_units_Z 4
_cell_length_a 7.19727(16)
_cell_length_b 10.5288(2)
_cell_length_c 24.3626(6)
_cell_measurement_reflns_used 15192
_cell_measurement_temperature 140.00(10)
_cell_measurement_theta_max 28.3210
_cell_measurement_theta_min 2.9040
_cell_volume 1846.16(7)
_computing_cell_refinement 'CrysAlisPro 1.171.39.46 (Rigaku OD, 2018)'
_computing_data_collection 'CrysAlisPro 1.171.39.46 (Rigaku OD, 2018)'
_computing_data_reduction 'CrysAlisPro 1.171.39.46 (Rigaku OD, 2018)'
_computing_molecular_graphics 'Mercury 4.0.0 (CCDC, 2018)'
_computing_publication_material 'CIFTab (Sheldrick, 2015)'
_computing_structure_refinement 'SHELXL-2018/3 (Sheldrick, 2018)'
_computing_structure_solution 'SHELXT (Sheldrick, 2015)'
_diffrn_ambient_environment N~2~
_diffrn_ambient_temperature 140.00(10)
_diffrn_detector 'CCD plate'
_diffrn_detector_area_resol_mean 5.2817
_diffrn_detector_type AtlasS2
_diffrn_measured_fraction_theta_full 0.999
_diffrn_measured_fraction_theta_max 0.959
_diffrn_measurement_details
;
List of Runs (angles in degrees, time in seconds):

  # Type    Start    End  Width  t~exp~   \w     \q     \k     \f   Frames
--------------------------------------------------------------------------
  1  \w    -13.00  88.00   1.00   10.00    --   11.66  77.00 120.00  101
  2  \w     35.00  69.00   1.00   10.00    --   11.66 178.00  30.00   34
  3  \w    -14.00  85.00   1.00   10.00    --   11.66  77.00 -90.00   99
  4  \w    -61.00  40.00   1.00   10.00    --   11.66 -57.00   0.00  101
  5  \w    -20.00  53.00   1.00   10.00    --   11.66 -99.00-120.00   73
  6  \w    -13.00  83.00   1.00   10.00    --   11.66  38.00  60.00   96
  7  \w    -20.00  53.00   1.00   10.00    --   11.66 -99.00 120.00   73
  8  \w    -84.00 -43.00   1.00   10.00    --  -11.97 149.00-136.51   41
;
_diffrn_measurement_device 'four-circle diffractometer'
_diffrn_measurement_device_type 'SuperNova, Dual, Cu at home/near, AtlasS2'
_diffrn_measurement_method '\w scans'
_diffrn_radiation_monochromator mirror
_diffrn_radiation_probe x-ray
_diffrn_radiation_type 'Mo K\a'
_diffrn_radiation_wavelength 0.71073
_diffrn_reflns_av_R_equivalents 0.0455
_diffrn_reflns_av_unetI/netI 0.0310
_diffrn_reflns_Laue_measured_fraction_full 0.999
_diffrn_reflns_Laue_measured_fraction_max 0.959
_diffrn_reflns_limit_h_max 10
_diffrn_reflns_limit_h_min -9
_diffrn_reflns_limit_k_max 14
_diffrn_reflns_limit_k_min -13
_diffrn_reflns_limit_l_max 33
_diffrn_reflns_limit_l_min -33
_diffrn_reflns_number 30821
_diffrn_reflns_point_group_measured_fraction_full 0.999
_diffrn_reflns_point_group_measured_fraction_max 0.926
_diffrn_reflns_theta_full 25.242
_diffrn_reflns_theta_max 29.677
_diffrn_reflns_theta_min 2.557
_diffrn_source 'micro-focus sealed X-ray tube'
_diffrn_source_type 'SuperNova (Mo) X-ray Source'
_exptl_absorpt_coefficient_mu 1.097
_exptl_absorpt_correction_T_max 1.00000
_exptl_absorpt_correction_T_min 0.75899
_exptl_absorpt_correction_type multi-scan
_exptl_absorpt_process_details
;
CrysAlisPro 1.171.39.46 (Rigaku Oxford Diffraction, 2018)
Empirical absorption correction using spherical harmonics,
 implemented in SCALE3 ABSPACK scaling algorithm.
;
_exptl_crystal_colour 'clear intense violet'
_exptl_crystal_density_diffrn 1.263
_exptl_crystal_description irregular
_exptl_crystal_F_000 744
_exptl_crystal_size_max 0.436
_exptl_crystal_size_mid 0.275
_exptl_crystal_size_min 0.205
_refine_diff_density_max 0.523
_refine_diff_density_min -0.354
_refine_diff_density_rms 0.059
_refine_ls_abs_structure_details
;
 Flack x determined using 1573 quotients [(I+)-(I-)]/[(I+)+(I-)]
 (Parsons, Flack and Wagner, Acta Cryst. B69 (2013) 249-259).
;
_refine_ls_abs_structure_Flack 0.003(8)
_refine_ls_extinction_method none
_refine_ls_goodness_of_fit_ref 1.062
_refine_ls_hydrogen_treatment constr
_refine_ls_matrix_type full
_refine_ls_number_parameters 180
_refine_ls_number_reflns 4830
_refine_ls_number_restraints 0
_refine_ls_restrained_S_all 1.062
_refine_ls_R_factor_all 0.0442
_refine_ls_R_factor_gt 0.0365
_refine_ls_shift/su_max 0.000
_refine_ls_shift/su_mean 0.000
_refine_ls_structure_factor_coef Fsqd
_refine_ls_weighting_details 'w=1/[\s^2^(Fo^2^)+(0.0352P)^2^+0.6597P] where P=(Fo^2^+2Fc^2^)/3'
_refine_ls_weighting_scheme calc
_refine_ls_wR_factor_gt 0.0782
_refine_ls_wR_factor_ref 0.0821
_reflns_Friedel_coverage 0.691
_reflns_Friedel_fraction_full 1.000
_reflns_Friedel_fraction_max 0.882
_reflns_number_gt 4317
_reflns_number_total 4830
_reflns_threshold_expression 'I > 2\s(I)'
_cod_data_source_file ja0c09486_si_005.cif
_cod_data_source_block ago-1-293
_cod_depositor_comments 'Adding full bibliography for 4135355--4135358.cif.'
_cod_original_cell_volume 1846.17(7)
_cod_database_code 4135355
_shelx_shelxl_version_number 2018/3
_shelx_space_group_comment
;
The symmetry employed for this shelxl refinement is uniquely defined
by the following loop, which should always be used as a source of
symmetry information in preference to the above space-group names.
They are only intended as comments.
;
_shelx_estimated_absorpt_t_min 0.646
_shelx_estimated_absorpt_t_max 0.806

loop_
_space_group_symop_operation_xyz
'x, y, z'
'-x+1/2, -y, z+1/2'
'-x, y+1/2, -z+1/2'
'x+1/2, -y+1/2, -z'

loop_
_atom_site_label
_atom_site_type_symbol
_atom_site_fract_x
_atom_site_fract_y
_atom_site_fract_z
_atom_site_U_iso_or_equiv
_atom_site_adp_type
_atom_site_occupancy
_atom_site_site_symmetry_order
_atom_site_calc_flag
_atom_site_refinement_flags_posn
_atom_site_refinement_flags_adp
_atom_site_refinement_flags_occupancy
_atom_site_disorder_assembly
_atom_site_disorder_group
Fe1 Fe 0.71431(5) 0.47408(4) 0.35114(2) 0.02853(11) Uani 1 1 d . . . . .
Cl1 Cl 0.87304(12) 0.65080(9) 0.37078(4) 0.0472(2) Uani 1 1 d . . . . .
Cl2 Cl 0.84433(15) 0.28304(10) 0.36045(4) 0.0592(3) Uani 1 1 d . . . . .
N1 N 0.4305(3) 0.4666(2) 0.37654(9) 0.0268(5) Uani 1 1 d . . . . .
N2 N 0.5749(3) 0.5074(2) 0.27422(9) 0.0255(5) Uani 1 1 d . . . . .
C1 C 0.3440(4) 0.4357(3) 0.43043(12) 0.0336(7) Uani 1 1 d . . . . .
H1 H 0.206191 0.440640 0.425696 0.040 Uiso 1 1 calc R U . . .
C2 C 0.3924(7) 0.2986(3) 0.44446(15) 0.0502(10) Uani 1 1 d . . . . .
H2A H 0.338716 0.241820 0.416789 0.075 Uiso 1 1 calc R U . . .
H2B H 0.341765 0.277301 0.480656 0.075 Uiso 1 1 calc R U . . .
H2C H 0.527699 0.288375 0.444951 0.075 Uiso 1 1 calc R U . . .
C3 C 0.3993(5) 0.5340(4) 0.47432(11) 0.0361(7) Uani 1 1 d . . . . .
C4 C 0.3755(6) 0.6682(3) 0.45110(14) 0.0467(9) Uani 1 1 d . . . . .
H4A H 0.463203 0.681107 0.420852 0.070 Uiso 1 1 calc R U . . .
H4B H 0.399736 0.730656 0.480053 0.070 Uiso 1 1 calc R U . . .
H4C H 0.248183 0.678714 0.437551 0.070 Uiso 1 1 calc R U . . .
C5 C 0.2678(6) 0.5157(4) 0.52390(13) 0.0518(9) Uani 1 1 d . . . . .
H5A H 0.138805 0.526682 0.511957 0.078 Uiso 1 1 calc R U . . .
H5B H 0.297188 0.578771 0.552192 0.078 Uiso 1 1 calc R U . . .
H5C H 0.284193 0.430151 0.538971 0.078 Uiso 1 1 calc R U . . .
C6 C 0.6002(5) 0.5155(4) 0.49320(13) 0.0497(9) Uani 1 1 d . . . . .
H6A H 0.613615 0.431305 0.509908 0.075 Uiso 1 1 calc R U . . .
H6B H 0.631949 0.580885 0.520239 0.075 Uiso 1 1 calc R U . . .
H6C H 0.683641 0.522398 0.461564 0.075 Uiso 1 1 calc R U . . .
C7 C 0.3225(3) 0.4828(3) 0.33616(11) 0.0275(6) Uani 1 1 d . . . . .
H7 H 0.191687 0.479149 0.341163 0.033 Uiso 1 1 calc R U . . .
C8 C 0.4013(4) 0.5074(3) 0.28116(11) 0.0292(6) Uani 1 1 d . . . . .
H8 H 0.320953 0.523307 0.250980 0.035 Uiso 1 1 calc R U . . .
C9 C 0.6431(4) 0.5428(3) 0.21818(11) 0.0308(6) Uani 1 1 d . . . . .
H9 H 0.532514 0.545873 0.193385 0.037 Uiso 1 1 calc R U . . .
C10 C 0.7218(5) 0.6764(3) 0.22143(14) 0.0413(8) Uani 1 1 d . . . . .
H10A H 0.622324 0.736017 0.231012 0.062 Uiso 1 1 calc R U . . .
H10B H 0.774758 0.699991 0.185795 0.062 Uiso 1 1 calc R U . . .
H10C H 0.818983 0.679551 0.249562 0.062 Uiso 1 1 calc R U . . .
C11 C 0.7770(4) 0.4430(3) 0.19478(11) 0.0290(6) Uani 1 1 d . . . . .
C12 C 0.6992(5) 0.3100(3) 0.20265(14) 0.0404(8) Uani 1 1 d . . . . .
H12A H 0.571271 0.306894 0.188930 0.061 Uiso 1 1 calc R U . . .
H12B H 0.700544 0.288321 0.241770 0.061 Uiso 1 1 calc R U . . .
H12C H 0.775630 0.248979 0.182324 0.061 Uiso 1 1 calc R U . . .
C13 C 0.8002(5) 0.4696(3) 0.13317(11) 0.0407(7) Uani 1 1 d . . . . .
H13A H 0.677935 0.469774 0.115450 0.061 Uiso 1 1 calc R U . . .
H13B H 0.877911 0.403382 0.116678 0.061 Uiso 1 1 calc R U . . .
H13C H 0.859466 0.552536 0.128084 0.061 Uiso 1 1 calc R U . . .
C14 C 0.9704(4) 0.4516(3) 0.22123(13) 0.0365(7) Uani 1 1 d . . . . .
H14A H 1.053257 0.389214 0.204129 0.055 Uiso 1 1 calc R U . . .
H14B H 0.960511 0.433914 0.260618 0.055 Uiso 1 1 calc R U . . .
H14C H 1.020893 0.537137 0.215822 0.055 Uiso 1 1 calc R U . . .

loop_
_atom_site_aniso_label
_atom_site_aniso_U_11
_atom_site_aniso_U_22
_atom_site_aniso_U_33
_atom_site_aniso_U_23
_atom_site_aniso_U_13
_atom_site_aniso_U_12
Fe1 0.01989(17) 0.0371(2) 0.02857(19) 0.00312(18) 0.00100(16) 0.00104(18)
Cl1 0.0387(4) 0.0566(5) 0.0464(5) -0.0052(4) 0.0047(4) -0.0192(4)
Cl2 0.0609(6) 0.0565(6) 0.0602(6) 0.0222(5) 0.0225(5) 0.0294(5)
N1 0.0245(11) 0.0324(12) 0.0235(11) -0.0029(11) 0.0027(9) -0.0041(11)
N2 0.0254(11) 0.0269(13) 0.0242(11) 0.0005(9) 0.0031(9) 0.0008(9)
C1 0.0297(15) 0.0424(18) 0.0287(14) 0.0005(12) 0.0071(12) -0.0058(13)
C2 0.077(3) 0.0332(18) 0.0401(19) 0.0034(15) 0.0111(19) -0.0104(18)
C3 0.0437(17) 0.0406(17) 0.0242(13) -0.0016(14) -0.0008(12) -0.0005(16)
C4 0.070(3) 0.0332(18) 0.0373(18) -0.0056(14) -0.0004(19) 0.0058(18)
C5 0.056(2) 0.069(2) 0.0299(15) -0.0063(16) 0.0111(15) 0.000(2)
C6 0.0454(19) 0.074(3) 0.0293(15) -0.0006(17) -0.0075(14) -0.003(2)
C7 0.0193(12) 0.0356(14) 0.0276(12) -0.0033(11) 0.0025(9) -0.0006(12)
C8 0.0258(13) 0.0391(18) 0.0228(12) -0.0019(11) -0.0027(10) 0.0006(12)
C9 0.0307(14) 0.0347(16) 0.0269(13) 0.0056(12) 0.0017(12) 0.0062(13)
C10 0.0495(19) 0.0247(14) 0.0496(18) 0.0072(13) 0.0202(18) 0.0069(15)
C11 0.0284(13) 0.0328(15) 0.0258(12) -0.0020(11) 0.0035(12) -0.0030(12)
C12 0.0464(19) 0.0339(16) 0.0408(16) -0.0072(13) 0.0117(16) -0.0086(16)
C13 0.0440(17) 0.0518(18) 0.0263(13) -0.0002(14) 0.0068(13) -0.0016(19)
C14 0.0276(15) 0.0434(19) 0.0385(16) 0.0007(14) 0.0010(13) 0.0036(14)

loop_
_atom_type_symbol
_atom_type_description
_atom_type_scat_dispersion_real
_atom_type_scat_dispersion_imag
_atom_type_scat_source
C C 0.0033 0.0016 'International Tables Vol C Tables 4.2.6.8 and 6.1.1.4'
H H 0.0000 0.0000 'International Tables Vol C Tables 4.2.6.8 and 6.1.1.4'
Cl Cl 0.1484 0.1585 'International Tables Vol C Tables 4.2.6.8 and 6.1.1.4'
Fe Fe 0.3463 0.8444 'International Tables Vol C Tables 4.2.6.8 and 6.1.1.4'
N N 0.0061 0.0033 'International Tables Vol C Tables 4.2.6.8 and 6.1.1.4'

loop_
_exptl_crystal_face_index_h
_exptl_crystal_face_index_k
_exptl_crystal_face_index_l
_exptl_crystal_face_perp_dist
6 12 8 0.2212
5 -10 -18 0.1216
0 -13 -16 0.1419
-9 5 15 0.1534
8 10 -4 0.2296
1 -4 -33 0.1081
-7 -10 -2 0.1983
-5 -2 29 0.1316
4 9 -24 0.1968
0 10 -26 0.1424
-6 12 -6 0.1245
-8 8 -7 0.1546
-5 11 15 0.1437
-5 1 30 0.1162
-8 -5 19 0.1744
-3 7 -29 0.1071
3 -7 29 0.0981
8 -1 21 0.1349
-8 1 -21 0.1349
3 -11 20 0.1164
-1 -13 14 0.1475
-5 9 -22 0.1116
6 -12 9 0.1216
9 -3 11 0.1558
10 -3 -4 0.1743
6 -12 -9 0.1224
8 3 -21 0.2041

loop_
_geom_angle_atom_site_label_1
_geom_angle_atom_site_label_2
_geom_angle_atom_site_label_3
_geom_angle
_geom_angle_site_symmetry_1
_geom_angle_site_symmetry_3
_geom_angle_publ_flag
N1 Fe1 N2 79.19(9) . . ?
N1 Fe1 Cl2 109.79(8) . . ?
N2 Fe1 Cl2 115.52(7) . . ?
N1 Fe1 Cl1 117.23(7) . . ?
N2 Fe1 Cl1 106.77(7) . . ?
Cl2 Fe1 Cl1 120.97(4) . . ?
C7 N1 C1 117.3(2) . . ?
C7 N1 Fe1 110.94(17) . . ?
C1 N1 Fe1 131.54(18) . . ?
C8 N2 C9 116.6(2) . . ?
C8 N2 Fe1 110.18(18) . . ?
C9 N2 Fe1 132.89(18) . . ?
N1 C1 C2 108.0(3) . . ?
N1 C1 C3 110.9(2) . . ?
C2 C1 C3 114.9(3) . . ?
N1 C1 H1 107.5 . . ?
C2 C1 H1 107.5 . . ?
C3 C1 H1 107.5 . . ?
C1 C2 H2A 109.5 . . ?
C1 C2 H2B 109.5 . . ?
H2A C2 H2B 109.5 . . ?
C1 C2 H2C 109.5 . . ?
H2A C2 H2C 109.5 . . ?
H2B C2 H2C 109.5 . . ?
C6 C3 C4 109.5(3) . . ?
C6 C3 C1 111.6(3) . . ?
C4 C3 C1 109.5(3) . . ?
C6 C3 C5 109.1(3) . . ?
C4 C3 C5 109.5(3) . . ?
C1 C3 C5 107.5(3) . . ?
C3 C4 H4A 109.5 . . ?
C3 C4 H4B 109.5 . . ?
H4A C4 H4B 109.5 . . ?
C3 C4 H4C 109.5 . . ?
H4A C4 H4C 109.5 . . ?
H4B C4 H4C 109.5 . . ?
C3 C5 H5A 109.5 . . ?
C3 C5 H5B 109.5 . . ?
H5A C5 H5B 109.5 . . ?
C3 C5 H5C 109.5 . . ?
H5A C5 H5C 109.5 . . ?
H5B C5 H5C 109.5 . . ?
C3 C6 H6A 109.5 . . ?
C3 C6 H6B 109.5 . . ?
H6A C6 H6B 109.5 . . ?
C3 C6 H6C 109.5 . . ?
H6A C6 H6C 109.5 . . ?
H6B C6 H6C 109.5 . . ?
N1 C7 C8 119.5(2) . . ?
N1 C7 H7 120.2 . . ?
C8 C7 H7 120.2 . . ?
N2 C8 C7 120.1(2) . . ?
N2 C8 H8 119.9 . . ?
C7 C8 H8 119.9 . . ?
N2 C9 C10 107.8(2) . . ?
N2 C9 C11 112.0(2) . . ?
C10 C9 C11 114.8(3) . . ?
N2 C9 H9 107.3 . . ?
C10 C9 H9 107.3 . . ?
C11 C9 H9 107.3 . . ?
C9 C10 H10A 109.5 . . ?
C9 C10 H10B 109.5 . . ?
H10A C10 H10B 109.5 . . ?
C9 C10 H10C 109.5 . . ?
H10A C10 H10C 109.5 . . ?
H10B C10 H10C 109.5 . . ?
C12 C11 C9 110.6(3) . . ?
C12 C11 C13 109.3(2) . . ?
C9 C11 C13 107.9(2) . . ?
C12 C11 C14 109.6(3) . . ?
C9 C11 C14 111.9(2) . . ?
C13 C11 C14 107.5(2) . . ?
C11 C12 H12A 109.5 . . ?
C11 C12 H12B 109.5 . . ?
H12A C12 H12B 109.5 . . ?
C11 C12 H12C 109.5 . . ?
H12A C12 H12C 109.5 . . ?
H12B C12 H12C 109.5 . . ?
C11 C13 H13A 109.5 . . ?
C11 C13 H13B 109.5 . . ?
H13A C13 H13B 109.5 . . ?
C11 C13 H13C 109.5 . . ?
H13A C13 H13C 109.5 . . ?
H13B C13 H13C 109.5 . . ?
C11 C14 H14A 109.5 . . ?
C11 C14 H14B 109.5 . . ?
H14A C14 H14B 109.5 . . ?
C11 C14 H14C 109.5 . . ?
H14A C14 H14C 109.5 . . ?
H14B C14 H14C 109.5 . . ?

loop_
_geom_bond_atom_site_label_1
_geom_bond_atom_site_label_2
_geom_bond_distance
_geom_bond_site_symmetry_2
_geom_bond_publ_flag
Fe1 N1 2.136(2) . ?
Fe1 N2 2.155(2) . ?
Fe1 Cl2 2.2300(9) . ?
Fe1 Cl1 2.2351(9) . ?
N1 C7 1.265(3) . ?
N1 C1 1.489(4) . ?
N2 C8 1.261(4) . ?
N2 C9 1.498(3) . ?
C1 C2 1.524(5) . ?
C1 C3 1.540(4) . ?
C1 H1 1.0000 . ?
C2 H2A 0.9800 . ?
C2 H2B 0.9800 . ?
C2 H2C 0.9800 . ?
C3 C6 1.529(5) . ?
C3 C4 1.532(5) . ?
C3 C5 1.546(4) . ?
C4 H4A 0.9800 . ?
C4 H4B 0.9800 . ?
C4 H4C 0.9800 . ?
C5 H5A 0.9800 . ?
C5 H5B 0.9800 . ?
C5 H5C 0.9800 . ?
C6 H6A 0.9800 . ?
C6 H6B 0.9800 . ?
C6 H6C 0.9800 . ?
C7 C8 1.478(4) . ?
C7 H7 0.9500 . ?
C8 H8 0.9500 . ?
C9 C10 1.519(5) . ?
C9 C11 1.535(4) . ?
C9 H9 1.0000 . ?
C10 H10A 0.9800 . ?
C10 H10B 0.9800 . ?
C10 H10C 0.9800 . ?
C11 C12 1.521(4) . ?
C11 C13 1.536(4) . ?
C11 C14 1.537(4) . ?
C12 H12A 0.9800 . ?
C12 H12B 0.9800 . ?
C12 H12C 0.9800 . ?
C13 H13A 0.9800 . ?
C13 H13B 0.9800 . ?
C13 H13C 0.9800 . ?
C14 H14A 0.9800 . ?
C14 H14B 0.9800 . ?
C14 H14C 0.9800 . ?

loop_
_geom_torsion_atom_site_label_1
_geom_torsion_atom_site_label_2
_geom_torsion_atom_site_label_3
_geom_torsion_atom_site_label_4
_geom_torsion
_geom_torsion_site_symmetry_1
_geom_torsion_site_symmetry_2
_geom_torsion_site_symmetry_3
_geom_torsion_site_symmetry_4
_geom_torsion_publ_flag
C7 N1 C1 C2 110.8(3) . . . . ?
Fe1 N1 C1 C2 -63.0(3) . . . . ?
C7 N1 C1 C3 -122.3(3) . . . . ?
Fe1 N1 C1 C3 63.9(3) . . . . ?
N1 C1 C3 C6 -74.4(3) . . . . ?
C2 C1 C3 C6 48.5(4) . . . . ?
N1 C1 C3 C4 47.0(4) . . . . ?
C2 C1 C3 C4 169.9(3) . . . . ?
N1 C1 C3 C5 166.0(3) . . . . ?
C2 C1 C3 C5 -71.1(4) . . . . ?
C1 N1 C7 C8 -177.0(3) . . . . ?
Fe1 N1 C7 C8 -2.0(3) . . . . ?
C9 N2 C8 C7 -175.6(3) . . . . ?
Fe1 N2 C8 C7 -1.7(3) . . . . ?
N1 C7 C8 N2 2.7(5) . . . . ?
C8 N2 C9 C10 105.4(3) . . . . ?
Fe1 N2 C9 C10 -66.8(3) . . . . ?
C8 N2 C9 C11 -127.4(3) . . . . ?
Fe1 N2 C9 C11 60.4(3) . . . . ?
N2 C9 C11 C12 46.6(3) . . . . ?
C10 C9 C11 C12 169.9(3) . . . . ?
N2 C9 C11 C13 166.1(2) . . . . ?
C10 C9 C11 C13 -70.6(3) . . . . ?
N2 C9 C11 C14 -75.9(3) . . . . ?
C10 C9 C11 C14 47.4(3) . . . . ?
